data_2310590
loop_
_publ_author_name
'Hall, D.'
'Williams, P.P.'

_publ_section_title
;
 Disorder in the structure of dibromodiammineplatinum(II)
 tetrabromodiammineplatinum(IV)
;
_journal_name_full 'Acta Crystallographica (1,1948-23,1967)'
_journal_page_first 624
_journal_page_last 626
_journal_volume 11
_journal_year 1958
_chemical_formula_sum 'Br6 H12 N4 Pt2'
_chemical_name_systematic '(Pt (N H3)2 Br2) (Pt (N H3)2 Br4)'
_space_group_IT_number 70
_symmetry_space_group_name_Hall 'F 2 2 -1d'
_symmetry_space_group_name_H-M 'F d d d :1'
_cell_angle_alpha 90
_cell_angle_beta 90
_cell_angle_gamma 90
_cell_formula_units_Z 4
_cell_length_a 16.35999
_cell_length_b 15.42
_cell_length_c 11.06
_cell_volume 2790.118
_citation_journal_id_ASTM ACCRA9
_cod_data_source_file Hall_ACCRA9_1958_270.cif
_cod_data_source_block H12Br6N4Pt2
_cod_original_sg_symbol_Hall '-F 2uv 2vw (x+1/8,y+1/8,z+1/8)'
_cod_original_formula_sum 'H12 Br6 N4 Pt2'
_cod_database_code 2310590

loop_
_symmetry_equiv_pos_as_xyz
x,y,z
-x+1/2,-y+1/2,z
x,-y+1/2,-z+1/2
-x+1/2,y,-z+1/2
-x+1/4,-y+1/4,-z+1/4
x-1/4,y-1/4,-z+1/4
-x+1/4,y-1/4,z-1/4
x-1/4,-y+1/4,z-1/4
x,y+1/2,z+1/2
-x+1/2,-y+1,z+1/2
x,-y+1,-z+1
-x+1/2,y+1/2,-z+1
-x+1/4,-y+3/4,-z+3/4
x-1/4,y+1/4,-z+3/4
-x+1/4,y+1/4,z+1/4
x-1/4,-y+3/4,z+1/4
x+1/2,y,z+1/2
-x+1,-y+1/2,z+1/2
x+1/2,-y+1/2,-z+1
-x+1,y,-z+1
-x+3/4,-y+1/4,-z+3/4
x+1/4,y-1/4,-z+3/4
-x+3/4,y-1/4,z+1/4
x+1/4,-y+1/4,z+1/4
x+1/2,y+1/2,z
-x+1,-y+1,z
x+1/2,-y+1,-z+1/2
-x+1,y+1/2,-z+1/2
-x+3/4,-y+3/4,-z+1/4
x+1/4,y+1/4,-z+1/4
-x+3/4,y+1/4,z-1/4
x+1/4,-y+3/4,z-1/4

loop_
_atom_site_label
_atom_site_type_symbol
_atom_site_fract_x
_atom_site_fract_y
_atom_site_fract_z
_atom_site_occupancy
_atom_site_U_iso_or_equiv
Br2 Br-1 0.15 0 0 1 0.0
Pt2 Pt+4 0 0 0 0.5 0.0
Pt1 Pt+2 0 0 0 0.5 0.0
Br1 Br-1 0 0 0.226 0.5 0.0
N1 N-3 0 0.125 0 1 0.0
